data_4310411
loop_
_publ_author_name
'Pauline Pearson'
'Christopher M. Kepert'
'Glen B. Deacon'
'Leone Spiccia'
'Andrew C. Warden'
'Brian W. Skelton'
'Allan H. White'

_publ_contact_author_address
;
   Department of Chemistry
   University of Western Australia
   35 Stirling Highway
   Crawley
   Western Australia 6009
   Australia
;
_publ_contact_author_email bws@crystal.uwa.edu.au
_publ_contact_author_fax (+61)_08_9380_1118
_publ_contact_author_name 'Skelton, B. W.'
_publ_contact_author_phone (+61)_08-9380_3481
_publ_section_title
;
 Carbonyl-Carboxylato-Ruthenium Complexes Incorporating Diimine Ligands
 and Unexpected Cyclometalation of Carboxylate Ligands
;
_journal_name_full 'Inorganic Chemistry'
_journal_page_first 683
_journal_page_last 691
_journal_paper_doi 10.1021/ic0348401
_journal_volume 43
_journal_year 2004
_chemical_formula_sum 'C18 H18 N2 O6 Ru'
_chemical_formula_weight 459.42
_space_group_IT_number 2
_symmetry_cell_setting triclinic
_symmetry_space_group_name_Hall '-P 1'
_symmetry_space_group_name_H-M 'P -1'
_audit_creation_date 01-04-12
_audit_creation_method Xtal3.6
_cell_angle_alpha 99.3620(10)
_cell_angle_beta 98.2240(10)
_cell_angle_gamma 90.1640(10)
_cell_formula_units_Z 4
_cell_length_a 9.2447(8)
_cell_length_b 12.2560(10)
_cell_length_c 16.4030(10)
_cell_measurement_temperature 123(2)
_cell_volume 1814.2(2)
_computing_cell_refinement 'MSC/AFC Diffractometer Control'
_computing_data_collection 'MSC/AFC Diffractometer Control'
_computing_data_reduction teXan
_computing_molecular_graphics xtal
_computing_publication_material 'xtal BONDLA CIFIO'
_computing_structure_refinement 'xtal CRYLSQ'
_computing_structure_solution xtal
_diffrn_ambient_temperature 123(2)
_diffrn_measurement_device_type
;
 Enraf Nonius \K CCD   diffractometer
;
_diffrn_measurement_method '\w scans'
_diffrn_radiation_detector 'CCD area detector'
_diffrn_radiation_monochromator graphite
_diffrn_radiation_source 'X-ray tube'
_diffrn_radiation_type 'Mo K\a'
_diffrn_radiation_wavelength .7107
_diffrn_reflns_av_R_equivalents .05
_diffrn_reflns_av_sigmaI/netI .286
_diffrn_reflns_limit_h_max 12
_diffrn_reflns_limit_h_min -12
_diffrn_reflns_limit_k_max 16
_diffrn_reflns_limit_k_min -16
_diffrn_reflns_limit_l_max 21
_diffrn_reflns_limit_l_min -21
_diffrn_reflns_number 7969
_diffrn_reflns_theta_max 25.01
_diffrn_reflns_theta_min 3.72
_diffrn_standards_decay_% 0
_exptl_absorpt_coefficient_mu .902
_exptl_absorpt_correction_type none
_exptl_absorpt_process_details
;
 ?                           
;
_exptl_crystal_density_diffrn 1.682
_exptl_crystal_F_000 928
_refine_diff_density_max .97
_refine_diff_density_min -.894
_refine_ls_goodness_of_fit_all 1.087
_refine_ls_goodness_of_fit_ref 1.147
_refine_ls_hydrogen_treatment noref
_refine_ls_matrix_type full
_refine_ls_number_constraints 0
_refine_ls_number_parameters 227
_refine_ls_number_reflns 2370
_refine_ls_number_restraints 0
_refine_ls_R_factor_all .12
_refine_ls_R_factor_gt .056
_refine_ls_shift/su_max .001
_refine_ls_shift/su_mean .0006
_refine_ls_structure_factor_coef F
_refine_ls_weighting_scheme calc
_refine_ls_wR_factor_all .081
_refine_ls_wR_factor_ref .053
_reflns_d_resolution_high .84
_reflns_d_resolution_low 5.47
_reflns_Friedel_coverage 0
_reflns_limit_h_max 11
_reflns_limit_h_min 0
_reflns_limit_k_max 14
_reflns_limit_k_min -14
_reflns_limit_l_max 19
_reflns_limit_l_min -19
_reflns_number_gt 2370
_reflns_number_total 5946
_reflns_threshold_expression 'I    > 3.00 sig(I   )'
_cod_data_source_file ic0348401si20031112_114047_2.cif
_cod_data_source_block ru55ac
_cod_original_sg_symbol_Hall -p_1
_cod_original_formula_sum 'C18 H18 N2 O6 Ru1'
_cod_database_code 4310411

loop_
_symmetry_equiv_pos_as_xyz
+x,+y,+z
-x,-y,-z

loop_
_atom_site_label
_atom_site_fract_x
_atom_site_fract_y
_atom_site_fract_z
_atom_site_U_iso_or_equiv
_atom_site_adp_type
_atom_site_calc_flag
_atom_site_calc_attached_atom
_atom_site_occupancy
_atom_site_disorder_assembly
_atom_site_disorder_group
Ru1 1.17145(11) .11365(9) .24649(7) .0188(7) Uani ? ? 1.00000 ? ?
Ru2 .45244(11) .61400(9) .24635(6) .0170(6) Uani ? ? 1.00000 ? ?
C110 1.3236(12) .0215(10) .2804(7) .018(3) Uiso ? ? 1.00000 ? ?
O110 1.4181(9) -.0318(7) .3030(5) .033(2) Uiso ? ? 1.00000 ? ?
C120 1.3060(13) .1786(10) .1940(8) .021(3) Uiso ? ? 1.00000 ? ?
O120 1.3921(9) .2146(7) .1595(5) .034(2) Uiso ? ? 1.00000 ? ?
O111 1.2070(8) .2267(7) .3580(5) .019(2) Uiso ? ? 1.00000 ? ?
O112 1.4468(9) .2509(7) .3568(5) .032(2) Uiso ? ? 1.00000 ? ?
C111 1.3336(14) .2681(11) .3878(8) .026(3) Uiso ? ? 1.00000 ? ?
C112 1.3336(14) .3538(11) .4653(8) .034(4) Uiso ? ? 1.00000 ? ?
O121 1.0938(8) .0039(6) .1390(5) .020(2) Uiso ? ? 1.00000 ? ?
O122 1.3145(9) -.0496(7) .1117(5) .032(2) Uiso ? ? 1.00000 ? ?
C121 1.1786(14) -.0507(11) .0951(8) .026(4) Uiso ? ? 1.00000 ? ?
C122 1.1071(14) -.1269(11) .0180(8) .034(4) Uiso ? ? 1.00000 ? ?
N11 1.0038(10) .0499(8) .3025(6) .016(2) Uiso ? ? 1.00000 ? ?
C12 .8706(12) .0998(10) .2885(7) .018(3) Uiso ? ? 1.00000 ? ?
C13 .7534(13) .0630(11) .3225(8) .027(3) Uiso ? ? 1.00000 ? ?
C14 .7670(13) -.0196(11) .3694(7) .024(3) Uiso ? ? 1.00000 ? ?
C15 .9021(13) -.0668(10) .3860(7) .021(3) Uiso ? ? 1.00000 ? ?
C151 .9229(13) -.1569(11) .4389(8) .030(3) Uiso ? ? 1.00000 ? ?
C16 1.0143(13) -.0289(10) .3500(7) .019(3) Uiso ? ? 1.00000 ? ?
N11' .9929(10) .2123(8) .2114(6) .019(3) Uiso ? ? 1.00000 ? ?
C12' .8662(12) .1894(10) .2380(7) .018(3) Uiso ? ? 1.00000 ? ?
C13' .7410(13) .2454(10) .2182(7) .023(3) Uiso ? ? 1.00000 ? ?
C14' .7452(13) .3285(11) .1711(8) .028(3) Uiso ? ? 1.00000 ? ?
C15' .8734(14) .3552(11) .1435(8) .027(3) Uiso ? ? 1.00000 ? ?
C151' .8836(13) .4422(11) .0904(8) .029(4) Uiso ? ? 1.00000 ? ?
C16' .9967(12) .2940(10) .1665(7) .016(3) Uiso ? ? 1.00000 ? ?
C210 .2930(13) .6747(11) .1926(8) .026(3) Uiso ? ? 1.00000 ? ?
O210 .1909(9) .7120(7) .1574(5) .034(2) Uiso ? ? 1.00000 ? ?
C220 .3225(13) .5222(11) .2818(8) .026(3) Uiso ? ? 1.00000 ? ?
O220 .2424(9) .4685(7) .3050(5) .028(2) Uiso ? ? 1.00000 ? ?
O211 .4693(9) .7286(7) .3546(5) .023(2) Uiso ? ? 1.00000 ? ?
O212 .2286(9) .7435(7) .3529(5) .034(2) Uiso ? ? 1.00000 ? ?
C211 .3573(14) .7680(11) .3845(8) .025(3) Uiso ? ? 1.00000 ? ?
C212 .3910(14) .8530(12) .4615(8) .037(4) Uiso ? ? 1.00000 ? ?
O221 .4793(8) .5037(6) .1399(5) .020(2) Uiso ? ? 1.00000 ? ?
O222 .2452(9) .4505(7) .1115(5) .035(2) Uiso ? ? 1.00000 ? ?
C221 .3683(14) .4454(11) .0954(8) .027(4) Uiso ? ? 1.00000 ? ?
C222 .4058(14) .3699(12) .0192(8) .036(4) Uiso ? ? 1.00000 ? ?
N21 .6123(10) .7138(8) .2108(6) .018(3) Uiso ? ? 1.00000 ? ?
C22 .7536(12) .6915(10) .2370(7) .015(3) Uiso ? ? 1.00000 ? ?
C23 .8668(12) .7473(10) .2160(7) .023(3) Uiso ? ? 1.00000 ? ?
C24 .8381(13) .8291(10) .1676(8) .024(3) Uiso ? ? 1.00000 ? ?
C25 .6970(13) .8549(10) .1406(7) .022(3) Uiso ? ? 1.00000 ? ?
C251 .6617(14) .9430(12) .0890(8) .032(4) Uiso ? ? 1.00000 ? ?
C26 .5866(12) .7960(10) .1654(7) .016(3) Uiso ? ? 1.00000 ? ?
N21' .6500(10) .5526(8) .3033(6) .017(2) Uiso ? ? 1.00000 ? ?
C22' .7718(12) .6023(10) .2885(7) .013(3) Uiso ? ? 1.00000 ? ?
C23' .9113(13) .5687(11) .3214(8) .028(3) Uiso ? ? 1.00000 ? ?
C24' .9201(13) .4889(10) .3698(7) .024(3) Uiso ? ? 1.00000 ? ?
C25' .7943(13) .4392(10) .3867(7) .023(3) Uiso ? ? 1.00000 ? ?
C251' .8014(13) .3490(10) .4415(7) .025(3) Uiso ? ? 1.00000 ? ?
C26' .6620(13) .4734(10) .3511(7) .019(3) Uiso ? ? 1.00000 ? ?
H112a 1.35664 .32184 .51499 .04600 Uiso ? ? 1.00000 ? ?
H112b 1.23911 .38649 .46638 .04600 Uiso ? ? 1.00000 ? ?
H112c 1.40367 .41357 .46747 .04600 Uiso ? ? 1.00000 ? ?
H122a 1.17663 -.16827 -.01420 .04900 Uiso ? ? 1.00000 ? ?
H122b 1.04330 -.09189 -.01998 .04900 Uiso ? ? 1.00000 ? ?
H122c 1.04561 -.18385 .03217 .04900 Uiso ? ? 1.00000 ? ?
H13 .66127 .09600 .31263 .03400 Uiso ? ? 1.00000 ? ?
H14 .68578 -.04535 .39080 .03000 Uiso ? ? 1.00000 ? ?
H151a 1.00198 -.20323 .42600 .04400 Uiso ? ? 1.00000 ? ?
H151b .83574 -.20412 .43117 .04400 Uiso ? ? 1.00000 ? ?
H151c .94263 -.12650 .49692 .04400 Uiso ? ? 1.00000 ? ?
H16 1.10595 -.06337 .35880 .02200 Uiso ? ? 1.00000 ? ?
H13' .65149 .22704 .23565 .03000 Uiso ? ? 1.00000 ? ?
H14' .65942 .36791 .15695 .03400 Uiso ? ? 1.00000 ? ?
H151'a .94095 .50560 .11996 .04000 Uiso ? ? 1.00000 ? ?
H151'b .78841 .46846 .07028 .04000 Uiso ? ? 1.00000 ? ?
H151'c .92834 .41449 .04194 .04000 Uiso ? ? 1.00000 ? ?
H16' 1.08633 .31156 .14900 .01900 Uiso ? ? 1.00000 ? ?
H212b .41941 .82038 .51106 .04600 Uiso ? ? 1.00000 ? ?
H212a .30575 .89667 .47272 .04600 Uiso ? ? 1.00000 ? ?
H212c .46710 .90412 .45790 .04600 Uiso ? ? 1.00000 ? ?
H222a .32495 .32280 -.00763 .04900 Uiso ? ? 1.00000 ? ?
H222b .48581 .32229 .03513 .04900 Uiso ? ? 1.00000 ? ?
H222c .43756 .41113 -.01998 .04900 Uiso ? ? 1.00000 ? ?
H23 .96549 .73028 .23401 .03000 Uiso ? ? 1.00000 ? ?
H24 .91635 .86883 .15228 .03100 Uiso ? ? 1.00000 ? ?
H251a .74750 .98701 .08725 .04600 Uiso ? ? 1.00000 ? ?
H251b .62220 .91511 .03272 .04600 Uiso ? ? 1.00000 ? ?
H251c .59176 .99457 .11184 .04600 Uiso ? ? 1.00000 ? ?
H26 .48763 .81505 .14869 .02000 Uiso ? ? 1.00000 ? ?
H23' .99754 .60161 .30945 .03600 Uiso ? ? 1.00000 ? ?
H24' 1.01278 .46466 .39202 .03100 Uiso ? ? 1.00000 ? ?
H251'a .89775 .34699 .47293 .03600 Uiso ? ? 1.00000 ? ?
H251'b .78237 .27651 .40729 .03600 Uiso ? ? 1.00000 ? ?
H251'c .73284 .35949 .47929 .03600 Uiso ? ? 1.00000 ? ?
H26' .57409 .43936 .36032 .02500 Uiso ? ? 1.00000 ? ?

loop_
_atom_site_aniso_label
_atom_site_aniso_U_11
_atom_site_aniso_U_22
_atom_site_aniso_U_33
_atom_site_aniso_U_12
_atom_site_aniso_U_13
_atom_site_aniso_U_23
Ru1 .0164(7) .0162(9) .0235(8) .0008(6) .0010(6) .0040(6)
Ru2 .0169(7) .0155(8) .0198(8) .0030(6) .0044(6) .0044(6)

loop_
_atom_type_symbol
_atom_type_description
_atom_type_oxidation_number
_atom_type_number_in_cell
_atom_type_scat_dispersion_real
_atom_type_scat_dispersion_imag
_atom_type_scat_source
Ru ? 0 4 -1.259 .835999 'Int Tables Vol IV Tables 2.2B and 2.3.1'
C ? 0 72 .002991 .002014 'Int Tables Vol IV Tables 2.2B and 2.3.1'
H ? 0 72 0 0 'Int Tables Vol IV Tables 2.2B and 2.3.1'
N ? 0 8 .005981 .002991 'Int Tables Vol IV Tables 2.2B and 2.3.1'
O ? 0 24 .010986 .005981 'Int Tables Vol IV Tables 2.2B and 2.3.1'

loop_
_diffrn_attenuator_code
_diffrn_attenuator_scale
? ?

loop_
_geom_angle_atom_site_label_1
_geom_angle_atom_site_label_2
_geom_angle_atom_site_label_3
_geom_angle_site_symmetry_1
_geom_angle_site_symmetry_2
_geom_angle_site_symmetry_3
_geom_angle
_geom_angle_publ_flag
C110 Ru1 C120 . . . 86.4(6) ?
C110 Ru1 O111 . . . 94.0(4) ?
C110 Ru1 O121 . . . 93.8(4) ?
C110 Ru1 N11 . . . 98.8(5) ?
C110 Ru1 N11' . . . 176.9(5) ?
C120 Ru1 O111 . . . 95.9(4) ?
C120 Ru1 O121 . . . 92.6(4) ?
C120 Ru1 N11 . . . 174.7(5) ?
C120 Ru1 N11' . . . 96.6(5) ?
O111 Ru1 O121 . . . 168.9(3) ?
O111 Ru1 N11 . . . 83.8(3) ?
O111 Ru1 N11' . . . 85.9(3) ?
O121 Ru1 N11 . . . 87.2(3) ?
O121 Ru1 N11' . . . 85.9(3) ?
N11 Ru1 N11' . . . 78.1(4) ?
C210 Ru2 C220 . . . 87.4(6) ?
C210 Ru2 O211 . . . 95.5(4) ?
C210 Ru2 O221 . . . 92.4(4) ?
C210 Ru2 N21 . . . 96.5(5) ?
C210 Ru2 N21' . . . 174.6(5) ?
C220 Ru2 O211 . . . 93.7(5) ?
C220 Ru2 O221 . . . 94.6(4) ?
C220 Ru2 N21 . . . 176.1(5) ?
C220 Ru2 N21' . . . 98.0(5) ?
O211 Ru2 O221 . . . 168.8(3) ?
O211 Ru2 N21 . . . 85.7(3) ?
O211 Ru2 N21' . . . 84.8(3) ?
O221 Ru2 N21 . . . 85.5(3) ?
O221 Ru2 N21' . . . 86.6(3) ?
N21 Ru2 N21' . . . 78.1(4) ?
Ru1 C110 O110 . . . 177.8(10) ?
Ru1 C120 O120 . . . 176.9(11) ?
Ru1 O111 C111 . . . 121.4(8) ?
O111 C111 O112 . . . 126.8(11) ?
O111 C111 C112 . . . 113.0(11) ?
O112 C111 C112 . . . 120.0(11) ?
C111 C112 H112a . . . 111.3 ?
C111 C112 H112b . . . 110.8 ?
C111 C112 H112c . . . 111.5 ?
H112a C112 H112b . . . 107.7 ?
H112a C112 H112c . . . 108.3 ?
H112b C112 H112c . . . 107.0 ?
Ru1 O121 C121 . . . 121.9(7) ?
O121 C121 O122 . . . 125.5(11) ?
O121 C121 C122 . . . 116.3(11) ?
O122 C121 C122 . . . 118.2(11) ?
C121 C122 H122a . . . 113.9 ?
C121 C122 H122b . . . 114.9 ?
C121 C122 H122c . . . 111.6 ?
H122a C122 H122b . . . 106.9 ?
H122a C122 H122c . . . 104.5 ?
H122b C122 H122c . . . 104.2 ?
Ru1 N11 C12 . . . 114.4(8) ?
Ru1 N11 C16 . . . 127.5(8) ?
C12 N11 C16 . . . 118.0(10) ?
N11 C12 C13 . . . 118.6(11) ?
N11 C12 C12' . . . 115.9(11) ?
C13 C12 C12' . . . 125.5(11) ?
C12 C13 C14 . . . 121.9(11) ?
C12 C13 H13 . . . 119.2 ?
C14 C13 H13 . . . 118.9 ?
C13 C14 C15 . . . 119.5(12) ?
C13 C14 H14 . . . 121.1 ?
C15 C14 H14 . . . 119.5 ?
C14 C15 C151 . . . 121.3(12) ?
C14 C15 C16 . . . 116.5(12) ?
C151 C15 C16 . . . 122.2(11) ?
C15 C151 H151a . . . 112.2 ?
C15 C151 H151b . . . 111.3 ?
C15 C151 H151c . . . 111.1 ?
H151a C151 H151b . . . 107.3 ?
H151a C151 H151c . . . 107.5 ?
H151b C151 H151c . . . 107.1 ?
N11 C16 C15 . . . 125.4(11) ?
N11 C16 H16 . . . 117.5 ?
C15 C16 H16 . . . 117.0 ?
Ru1 N11' C12' . . . 115.7(8) ?
Ru1 N11' C16' . . . 125.6(8) ?
C12' N11' C16' . . . 118.8(10) ?
C12 C12' N11' . . . 115.9(10) ?
C12 C12' C13' . . . 122.3(11) ?
N11' C12' C13' . . . 121.8(12) ?
C12' C13' C14' . . . 119.2(12) ?
C12' C13' H13' . . . 121.2 ?
C14' C13' H13' . . . 119.6 ?
C13' C14' C15' . . . 120.7(12) ?
C13' C14' H14' . . . 120.1 ?
C15' C14' H14' . . . 119.2 ?
C14' C15' C151' . . . 123.1(12) ?
C14' C15' C16' . . . 116.5(12) ?
C151' C15' C16' . . . 120.4(12) ?
C15' C151' H151'a . . . 112.1 ?
C15' C151' H151'b . . . 112.3 ?
C15' C151' H151'c . . . 111.2 ?
H151'a C151' H151'b . . . 107.1 ?
H151'a C151' H151'c . . . 107.1 ?
H151'b C151' H151'c . . . 106.8 ?
N11' C16' C15' . . . 123.0(11) ?
N11' C16' H16' . . . 118.9 ?
C15' C16' H16' . . . 118.0 ?
Ru2 C210 O210 . . . 179.0(11) ?
Ru2 C220 O220 . . . 178.2(11) ?
Ru2 O211 C211 . . . 122.1(7) ?
O211 C211 O212 . . . 124.8(11) ?
O211 C211 C212 . . . 114.5(10) ?
O212 C211 C212 . . . 120.6(11) ?
C211 C212 H212b . . . 112.5 ?
C211 C212 H212a . . . 111.7 ?
C211 C212 H212c . . . 112.7 ?
H212b C212 H212a . . . 105.1 ?
H212b C212 H212c . . . 107.6 ?
H212a C212 H212c . . . 106.7 ?
Ru2 O221 C221 . . . 120.8(8) ?
O221 C221 O222 . . . 124.3(11) ?
O221 C221 C222 . . . 114.3(11) ?
O222 C221 C222 . . . 121.4(11) ?
C221 C222 H222a . . . 111.6 ?
C221 C222 H222b . . . 110.3 ?
C221 C222 H222c . . . 111.4 ?
H222a C222 H222b . . . 107.2 ?
H222a C222 H222c . . . 109.3 ?
H222b C222 H222c . . . 106.9 ?
Ru2 N21 C22 . . . 115.8(8) ?
Ru2 N21 C26 . . . 126.3(7) ?
C22 N21 C26 . . . 117.9(10) ?
N21 C22 C23 . . . 121.5(12) ?
N21 C22 C22' . . . 114.4(10) ?
C23 C22 C22' . . . 124.1(10) ?
C22 C23 C24 . . . 119.6(11) ?
C22 C23 H23 . . . 120.8(13) ?
C24 C23 H23 . . . 119.6(13) ?
C23 C24 C25 . . . 120.8(12) ?
C23 C24 H24 . . . 120.5(11) ?
C25 C24 H24 . . . 118.7(13) ?
C24 C25 C251 . . . 122.3(12) ?
C24 C25 C26 . . . 116.7(12) ?
C251 C25 C26 . . . 120.9(11) ?
C25 C251 H251a . . . 111.3 ?
C25 C251 H251b . . . 113.4 ?
C25 C251 H251c . . . 111.8 ?
H251a C251 H251b . . . 106.7 ?
H251a C251 H251c . . . 105.9 ?
H251b C251 H251c . . . 107.3 ?
N21 C26 C25 . . . 123.4(10) ?
N21 C26 H26 . . . 118.9 ?
C25 C26 H26 . . . 117.6 ?
Ru2 N21' C22' . . . 113.9(8) ?
Ru2 N21' C26' . . . 126.5(8) ?
C22' N21' C26' . . . 119.6(10) ?
C22 C22' N21' . . . 117.8(10) ?
C22 C22' C23' . . . 122.0(11) ?
N21' C22' C23' . . . 120.2(11) ?
C22' C23' C24' . . . 118.9(12) ?
C22' C23' H23' . . . 120.5 ?
C24' C23' H23' . . . 120.6 ?
C23' C24' C25' . . . 121.0(11) ?
C23' C24' H24' . . . 120.2 ?
C25' C24' H24' . . . 118.8 ?
C24' C25' C251' . . . 122.0(10) ?
C24' C25' C26' . . . 117.3(12) ?
C251' C25' C26' . . . 120.7(11) ?
C25' C251' H251'a . . . 111.0 ?
C25' C251' H251'b . . . 110.6 ?
C25' C251' H251'c . . . 112.0 ?
H251'a C251' H251'b . . . 106.4 ?
H251'a C251' H251'c . . . 108.5 ?
H251'b C251' H251'c . . . 108.2 ?
N21' C26' C25' . . . 123.0(11) ?
N21' C26' H26' . . . 117.9 ?
C25' C26' H26' . . . 119.1 ?

loop_
_geom_bond_atom_site_label_1
_geom_bond_atom_site_label_2
_geom_bond_site_symmetry_1
_geom_bond_site_symmetry_2
_geom_bond_distance
_geom_bond_publ_flag
Ru1 C110 . . 1.885(12) ?
Ru1 C120 . . 1.857(14) ?
Ru1 O111 . . 2.092(7) ?
Ru1 O121 . . 2.073(7) ?
Ru1 N11 . . 2.119(10) ?
Ru1 N11' . . 2.118(10) ?
Ru2 C210 . . 1.831(13) ?
Ru2 C220 . . 1.858(14) ?
Ru2 O211 . . 2.063(7) ?
Ru2 O221 . . 2.073(7) ?
Ru2 N21 . . 2.118(10) ?
Ru2 N21' . . 2.126(9) ?
C110 O110 . . 1.148(15) ?
C120 O120 . . 1.164(16) ?
O111 C111 . . 1.271(14) ?
O112 C111 . . 1.232(16) ?
C111 C112 . . 1.512(17) ?
C112 H112a . . .958 ?
C112 H112b . . .963 ?
C112 H112c . . .969 ?
O121 C121 . . 1.261(15) ?
O122 C121 . . 1.246(15) ?
C121 C122 . . 1.509(17) ?
C122 H122a . . .980 ?
C122 H122b . . .951 ?
C122 H122c . . .976 ?
N11 C12 . . 1.383(15) ?
N11 C16 . . 1.332(17) ?
C12 C13 . . 1.393(18) ?
C12 C12' . . 1.477(18) ?
C13 C14 . . 1.36(2) ?
C13 H13 . . .948 ?
C14 C15 . . 1.388(17) ?
C14 H14 . . .947 ?
C15 C151 . . 1.51(2) ?
C15 C16 . . 1.379(18) ?
C151 H151a . . .954 ?
C151 H151b . . .972 ?
C151 H151c . . .955 ?
C16 H16 . . .951 ?
N11' C12' . . 1.351(16) ?
N11' C16' . . 1.338(17) ?
C12' C13' . . 1.372(17) ?
C13' C14' . . 1.38(2) ?
C13' H13' . . .951 ?
C14' C15' . . 1.385(19) ?
C14' H14' . . .950 ?
C15' C151' . . 1.49(2) ?
C15' C16' . . 1.406(17) ?
C151' H151'a . . .960 ?
C151' H151'b . . .969 ?
C151' H151'c . . .962 ?
C16' H16' . . .951 ?
C210 O210 . . 1.168(15) ?
C220 O220 . . 1.134(17) ?
O211 C211 . . 1.272(15) ?
O212 C211 . . 1.243(14) ?
C211 C212 . . 1.495(17) ?
C212 H212b . . .967 ?
C212 H212a . . .976 ?
C212 H212c . . .955 ?
O221 C221 . . 1.307(14) ?
O222 C221 . . 1.204(17) ?
C221 C222 . . 1.513(18) ?
C222 H222a . . .952 ?
C222 H222b . . .976 ?
C222 H222c . . .956 ?
N21 C22 . . 1.358(14) ?
N21 C26 . . 1.351(17) ?
C22 C23 . . 1.363(18) ?
C22 C22' . . 1.483(18) ?
C23 C24 . . 1.380(19) ?
C23 H23 . . .952 ?
C24 C25 . . 1.371(16) ?
C24 H24 . . .956 ?
C25 C251 . . 1.49(2) ?
C25 C26 . . 1.392(18) ?
C251 H251a . . .964 ?
C251 H251b . . .950 ?
C251 H251c . . .976 ?
C26 H26 . . .958 ?
N21' C22' . . 1.349(15) ?
N21' C26' . . 1.339(17) ?
C22' C23' . . 1.414(16) ?
C23' C24' . . 1.35(2) ?
C23' H23' . . .951 ?
C24' C25' . . 1.393(18) ?
C24' H24' . . .950 ?
C25' C251' . . 1.530(19) ?
C25' C26' . . 1.376(16) ?
C251' H251'a . . .966 ?
C251' H251'b . . .972 ?
C251' H251'c . . .943 ?
C26' H26' . . .954 ?

loop_
_geom_hbond_atom_site_label_D
_geom_hbond_atom_site_label_H
_geom_hbond_atom_site_label_A
_geom_hbond_site_symmetry_D
_geom_hbond_site_symmetry_H
_geom_hbond_site_symmetry_A
_geom_hbond_distance_DH
_geom_hbond_distance_HA
_geom_hbond_distance_DA
_geom_hbond_angle_DHA
_geom_hbond_publ_flag
? ? ? ? ? ? ? ? ? ? ?

loop_
_geom_torsion_atom_site_label_1
_geom_torsion_atom_site_label_2
_geom_torsion_atom_site_label_3
_geom_torsion_atom_site_label_4
_geom_torsion_site_symmetry_1
_geom_torsion_site_symmetry_2
_geom_torsion_site_symmetry_3
_geom_torsion_site_symmetry_4
_geom_torsion
_geom_torsion_publ_flag
? ? ? ? ? ? ? ? ? ?
